data_4035920
loop_
_publ_author_name
'Jing, Kun'
'Wang, Xiang-Nan'
'Wang, Guan-Wu'

_publ_section_title
;
 Diastereoselective Synthesis of Oxazoloisoindolinones via Cascade
 Pd-Catalyzed ortho-Acylation of N-Benzoyl \a-Amino Acid Derivatives and
 Subsequent Double Intramolecular Cyclizations.
;
_journal_issue 1
_journal_name_full 'The Journal of organic chemistry'
_journal_page_first 161
_journal_page_last 172
_journal_paper_doi 10.1021/acs.joc.8b02509
_journal_volume 84
_journal_year 2019
_chemical_formula_sum 'C19 H17 N O3'
_chemical_formula_weight 307.33
_space_group_crystal_system triclinic
_space_group_IT_number 2
_space_group_name_Hall '-P 1'
_space_group_name_H-M_alt 'P -1'
_atom_sites_solution_hydrogens geom
_audit_creation_method SHELXL-2013
_cell_angle_alpha 66.561(4)
_cell_angle_beta 85.785(3)
_cell_angle_gamma 69.576(3)
_cell_formula_units_Z 2
_cell_length_a 8.5464(3)
_cell_length_b 9.7090(4)
_cell_length_c 11.3017(4)
_cell_measurement_reflns_used 3460
_cell_measurement_temperature 291(2)
_cell_measurement_theta_max 71.2210
_cell_measurement_theta_min 5.2850
_cell_volume 803.98(6)
_computing_cell_refinement 'CrysAlisPro (Rigaku OD, 2015)'
_computing_data_collection 'CrysAlisPro (Rigaku OD, 2015)'
_computing_data_reduction 'CrysAlisPro (Rigaku OD, 2015)'
_computing_molecular_graphics 'Ortep-3 (L. J. Farrugia, 2001)'
_computing_publication_material SHELXL-97
_computing_structure_refinement 'SHELXL-97 (Sheldrick, 1997)'
_computing_structure_solution 'SHELXS-2013 (Sheldrick, 1997)'
_diffrn_ambient_temperature 291(2)
_diffrn_detector_area_resol_mean 5.2169
_diffrn_measured_fraction_theta_full 0.991
_diffrn_measured_fraction_theta_max 0.961
_diffrn_measurement_device_type 'SuperNova, Dual, Cu at zero, AtlasS2'
_diffrn_measurement_method '\w scans'
_diffrn_radiation_type CuK\a
_diffrn_radiation_wavelength 1.54184
_diffrn_reflns_av_R_equivalents 0.0114
_diffrn_reflns_av_unetI/netI 0.0133
_diffrn_reflns_Laue_measured_fraction_full 0.991
_diffrn_reflns_Laue_measured_fraction_max 0.961
_diffrn_reflns_limit_h_max 7
_diffrn_reflns_limit_h_min -10
_diffrn_reflns_limit_k_max 11
_diffrn_reflns_limit_k_min -11
_diffrn_reflns_limit_l_max 13
_diffrn_reflns_limit_l_min -10
_diffrn_reflns_number 5082
_diffrn_reflns_point_group_measured_fraction_full 0.991
_diffrn_reflns_point_group_measured_fraction_max 0.961
_diffrn_reflns_theta_full 67.684
_diffrn_reflns_theta_max 71.337
_diffrn_reflns_theta_min 4.276
_diffrn_source 'micro-focus sealed X-ray tube'
_exptl_absorpt_coefficient_mu 0.698
_exptl_absorpt_correction_T_max 1.00000
_exptl_absorpt_correction_T_min 0.74918
_exptl_absorpt_correction_type multi-scan
_exptl_absorpt_process_details
;
CrysAlisPro 1.171.38.46 (Rigaku Oxford Diffraction, 2015)
Empirical absorption correction using spherical harmonics,
 implemented in SCALE3 ABSPACK scaling algorithm.
;
_exptl_crystal_density_diffrn 1.270
_exptl_crystal_description block
_exptl_crystal_F_000 324
_exptl_crystal_size_max 0.320
_exptl_crystal_size_mid 0.240
_exptl_crystal_size_min 0.220
_refine_diff_density_max 0.308
_refine_diff_density_min -0.414
_refine_diff_density_rms 0.043
_refine_ls_extinction_method none
_refine_ls_goodness_of_fit_ref 1.056
_refine_ls_hydrogen_treatment constr
_refine_ls_matrix_type full
_refine_ls_number_parameters 212
_refine_ls_number_reflns 3011
_refine_ls_number_restraints 0
_refine_ls_restrained_S_all 1.056
_refine_ls_R_factor_all 0.0592
_refine_ls_R_factor_gt 0.0559
_refine_ls_shift/su_max 0.000
_refine_ls_shift/su_mean 0.000
_refine_ls_structure_factor_coef Fsqd
_refine_ls_weighting_details 'w=1/[\s^2^(Fo^2^)+(0.0706P)^2^+0.3171P] where P=(Fo^2^+2Fc^2^)/3'
_refine_ls_weighting_scheme calc
_refine_ls_wR_factor_gt 0.1474
_refine_ls_wR_factor_ref 0.1506
_reflns_Friedel_coverage 0.000
_reflns_number_gt 2769
_reflns_number_total 3011
_reflns_threshold_expression 'I > 2\s(I)'
_cod_data_source_file jo8b02509_si_002.cif
_cod_data_source_block shelxl
_cod_database_code 4035920
_shelx_space_group_comment
;
The symmetry employed for this shelxl refinement is uniquely defined
by the following loop, which should always be used as a source of
symmetry information in preference to the above space-group names.
They are only intended as comments.
;
_shelx_estimated_absorpt_t_min 0.808
_shelx_estimated_absorpt_t_max 0.862
_shelxl_version_number 2013-4

loop_
_space_group_symop_operation_xyz
'x, y, z'
'-x, -y, -z'

loop_
_atom_site_label
_atom_site_type_symbol
_atom_site_fract_x
_atom_site_fract_y
_atom_site_fract_z
_atom_site_U_iso_or_equiv
_atom_site_adp_type
_atom_site_occupancy
_atom_site_site_symmetry_order
_atom_site_calc_flag
_atom_site_refinement_flags_posn
_atom_site_refinement_flags_adp
_atom_site_refinement_flags_occupancy
_atom_site_disorder_assembly
_atom_site_disorder_group
O2 O 0.25222(17) 0.38424(15) 0.44415(11) 0.0544(4) Uani 1 1 d . . . . .
O1 O -0.08133(17) 0.76551(16) 0.12913(14) 0.0640(4) Uani 1 1 d . . . . .
O3 O 0.0560(2) 0.29916(17) 0.55891(14) 0.0729(5) Uani 1 1 d . . . . .
N1 N 0.11613(17) 0.51613(16) 0.24049(13) 0.0431(3) Uani 1 1 d . . . . .
C9 C 0.4106(2) 0.3277(2) 0.27136(18) 0.0456(4) Uani 1 1 d . . . . .
C4 C 0.2810(2) 0.45429(19) 0.30839(16) 0.0437(4) Uani 1 1 d . . . . .
C3 C 0.3258(2) 0.6019(2) 0.27479(17) 0.0473(4) Uani 1 1 d . . . . .
C1 C 0.0580(2) 0.6835(2) 0.17959(16) 0.0467(4) Uani 1 1 d . . . . .
C2 C 0.1981(2) 0.7336(2) 0.19328(17) 0.0479(4) Uani 1 1 d . . . . .
C16 C 0.1013(3) 0.3639(2) 0.45533(18) 0.0530(5) Uani 1 1 d . . . . .
C15 C 0.0091(3) 0.4352(2) 0.32382(19) 0.0548(5) Uani 1 1 d . . . . .
H15 H -0.0961 0.5186 0.3247 0.066 Uiso 1 1 calc R U . A 1
C10 C 0.4209(3) 0.3530(3) 0.1426(2) 0.0593(5) Uani 1 1 d . . . . .
H10 H 0.3485 0.4466 0.0806 0.071 Uiso 1 1 calc R U . . .
C8 C 0.2107(3) 0.8847(2) 0.1420(2) 0.0629(5) Uani 1 1 d . . . . .
H8 H 0.1252 0.9735 0.0869 0.075 Uiso 1 1 calc R U . . .
C5 C 0.4692(3) 0.6165(3) 0.3087(2) 0.0645(6) Uani 1 1 d . . . . .
H5 H 0.5551 0.5278 0.3634 0.077 Uiso 1 1 calc R U . . .
C14 C 0.5201(3) 0.1903(3) 0.3615(2) 0.0720(6) Uani 1 1 d . . . . .
H14 H 0.5168 0.1713 0.4489 0.086 Uiso 1 1 calc R U . . .
C12 C 0.6438(3) 0.1044(3) 0.1938(3) 0.0745(7) Uani 1 1 d . . . . .
H12 H 0.7213 0.0286 0.1682 0.089 Uiso 1 1 calc R U . . .
C11 C 0.5369(3) 0.2416(3) 0.1044(3) 0.0717(6) Uani 1 1 d . . . . .
H11 H 0.5419 0.2603 0.0171 0.086 Uiso 1 1 calc R U . . .
C7 C 0.3547(3) 0.8985(3) 0.1758(3) 0.0766(7) Uani 1 1 d . . . . .
H7 H 0.3669 0.9983 0.1422 0.092 Uiso 1 1 calc R U . . .
C6 C 0.4813(3) 0.7670(3) 0.2588(3) 0.0781(7) Uani 1 1 d . . . . .
H6 H 0.5760 0.7801 0.2813 0.094 Uiso 1 1 calc R U . . .
C13 C 0.6366(3) 0.0792(3) 0.3203(3) 0.0905(9) Uani 1 1 d . . . . .
H13 H 0.7109 -0.0141 0.3813 0.109 Uiso 1 1 calc R U . . .
C17 C -0.0360(5) 0.3185(4) 0.2888(3) 0.0987(10) Uani 0.679(5) 1 d . . P B 2
H17 H -0.1168 0.2859 0.3498 0.118 Uiso 0.679(5) 1 calc R U P B 2
C18 C -0.1277(7) 0.4008(6) 0.1555(3) 0.1412(18) Uani 0.679(5) 1 d . . P B 2
H18A H -0.2156 0.4983 0.1489 0.212 Uiso 0.679(5) 1 calc R U P B 2
H18B H -0.1750 0.3313 0.1422 0.212 Uiso 0.679(5) 1 calc R U P B 2
H18C H -0.0507 0.4250 0.0910 0.212 Uiso 0.679(5) 1 calc R U P B 2
C19 C 0.0890(6) 0.1791(6) 0.2971(5) 0.0947(12) Uani 0.679(5) 1 d . . P B 2
H19A H 0.0430 0.1163 0.2725 0.142 Uiso 0.679(5) 1 calc R U P B 2
H19B H 0.1382 0.1193 0.3844 0.142 Uiso 0.679(5) 1 calc R U P B 2
H19C H 0.1733 0.2042 0.2402 0.142 Uiso 0.679(5) 1 calc R U P B 2
C17' C -0.0360(5) 0.3185(4) 0.2888(3) 0.0987(10) Uani 0.321(5) 1 d . . P B 1
H17' H 0.0743 0.2641 0.2658 0.118 Uiso 0.321(5) 1 calc R U P B 1
C18' C -0.1277(7) 0.4008(6) 0.1555(3) 0.1412(18) Uani 0.321(5) 1 d . . P B 1
H18D H -0.0953 0.4911 0.1043 0.212 Uiso 0.321(5) 1 calc R U P B 1
H18E H -0.2463 0.4368 0.1635 0.212 Uiso 0.321(5) 1 calc R U P B 1
H18F H -0.0997 0.3267 0.1143 0.212 Uiso 0.321(5) 1 calc R U P B 1
C19' C -0.0615(13) 0.1782(11) 0.3909(10) 0.0947(12) Uani 0.321(5) 1 d . . P B 1
H19D H -0.0879 0.1160 0.3525 0.142 Uiso 0.321(5) 1 calc R U P B 1
H19E H -0.1521 0.2130 0.4397 0.142 Uiso 0.321(5) 1 calc R U P B 1
H19F H 0.0389 0.1138 0.4472 0.142 Uiso 0.321(5) 1 calc R U P B 1

loop_
_atom_site_aniso_label
_atom_site_aniso_U_11
_atom_site_aniso_U_22
_atom_site_aniso_U_33
_atom_site_aniso_U_23
_atom_site_aniso_U_13
_atom_site_aniso_U_12
O2 0.0624(8) 0.0460(7) 0.0373(6) -0.0117(5) -0.0010(5) -0.0035(6)
O1 0.0541(8) 0.0463(7) 0.0663(9) -0.0094(6) -0.0138(7) 0.0000(6)
O3 0.0941(11) 0.0511(8) 0.0520(8) -0.0134(7) 0.0256(8) -0.0128(8)
N1 0.0441(8) 0.0345(7) 0.0416(7) -0.0124(6) 0.0006(6) -0.0059(6)
C9 0.0445(9) 0.0342(8) 0.0531(10) -0.0162(7) 0.0037(7) -0.0093(7)
C4 0.0480(9) 0.0353(8) 0.0370(8) -0.0114(7) -0.0011(7) -0.0049(7)
C3 0.0515(10) 0.0408(9) 0.0470(9) -0.0210(7) 0.0011(7) -0.0085(7)
C1 0.0504(10) 0.0356(8) 0.0407(9) -0.0111(7) -0.0006(7) -0.0035(7)
C2 0.0563(10) 0.0369(9) 0.0449(9) -0.0165(7) 0.0029(7) -0.0094(8)
C16 0.0643(12) 0.0343(9) 0.0491(10) -0.0163(8) 0.0127(8) -0.0064(8)
C15 0.0602(11) 0.0487(10) 0.0516(10) -0.0164(8) 0.0101(8) -0.0199(9)
C10 0.0612(12) 0.0529(11) 0.0576(11) -0.0256(9) 0.0091(9) -0.0096(9)
C8 0.0771(14) 0.0388(10) 0.0652(13) -0.0179(9) 0.0036(10) -0.0143(9)
C5 0.0601(12) 0.0587(12) 0.0750(14) -0.0322(11) -0.0068(10) -0.0124(10)
C14 0.0705(14) 0.0467(11) 0.0661(13) -0.0131(10) -0.0007(11) 0.0074(10)
C12 0.0637(13) 0.0550(13) 0.117(2) -0.0510(14) 0.0317(13) -0.0198(11)
C11 0.0716(14) 0.0743(15) 0.0854(16) -0.0509(13) 0.0289(12) -0.0265(12)
C7 0.0915(17) 0.0559(13) 0.0961(18) -0.0364(13) 0.0124(14) -0.0356(13)
C6 0.0772(15) 0.0734(15) 0.1021(19) -0.0459(14) 0.0009(14) -0.0335(13)
C13 0.0781(17) 0.0438(12) 0.107(2) -0.0166(13) 0.0039(15) 0.0123(11)
C17 0.155(3) 0.092(2) 0.0766(17) -0.0296(15) 0.0174(18) -0.083(2)
C18 0.222(5) 0.176(4) 0.078(2) -0.031(2) -0.005(2) -0.150(4)
C19 0.097(3) 0.089(3) 0.121(3) -0.057(2) 0.012(2) -0.042(2)
C17' 0.155(3) 0.092(2) 0.0766(17) -0.0296(15) 0.0174(18) -0.083(2)
C18' 0.222(5) 0.176(4) 0.078(2) -0.031(2) -0.005(2) -0.150(4)
C19' 0.097(3) 0.089(3) 0.121(3) -0.057(2) 0.012(2) -0.042(2)

loop_
_atom_type_symbol
_atom_type_description
_atom_type_scat_dispersion_real
_atom_type_scat_dispersion_imag
_atom_type_scat_source
C C 0.0181 0.0091 'International Tables Vol C Tables 4.2.6.8 and 6.1.1.4'
H H 0.0000 0.0000 'International Tables Vol C Tables 4.2.6.8 and 6.1.1.4'
N N 0.0311 0.0180 'International Tables Vol C Tables 4.2.6.8 and 6.1.1.4'
O O 0.0492 0.0322 'International Tables Vol C Tables 4.2.6.8 and 6.1.1.4'

loop_
_geom_angle_atom_site_label_1
_geom_angle_atom_site_label_2
_geom_angle_atom_site_label_3
_geom_angle
C16 O2 C4 109.70(14)
C1 N1 C15 119.88(14)
C1 N1 C4 111.21(14)
C15 N1 C4 109.40(14)
C14 C9 C10 118.81(18)
C14 C9 C4 122.25(18)
C10 C9 C4 118.93(16)
O2 C4 N1 104.37(13)
O2 C4 C3 112.51(14)
N1 C4 C3 103.70(13)
O2 C4 C9 109.63(13)
N1 C4 C9 113.50(14)
C3 C4 C9 112.76(15)
C5 C3 C2 121.15(18)
C5 C3 C4 129.84(17)
C2 C3 C4 108.94(16)
O1 C1 N1 124.66(18)
O1 C1 C2 128.95(17)
N1 C1 C2 106.38(14)
C3 C2 C8 121.03(19)
C3 C2 C1 109.16(15)
C8 C2 C1 129.76(18)
O3 C16 O2 121.1(2)
O3 C16 C15 128.4(2)
O2 C16 C15 110.49(15)
N1 C15 C17 118.12(19)
N1 C15 C16 102.01(16)
C17 C15 C16 114.68(19)
N1 C15 H15 107.1
C16 C15 H15 107.1
C9 C10 C11 121.0(2)
C9 C10 H10 119.5
C11 C10 H10 119.5
C7 C8 C2 117.6(2)
C7 C8 H8 121.2
C2 C8 H8 121.2
C6 C5 C3 117.9(2)
C6 C5 H5 121.1
C3 C5 H5 121.1
C9 C14 C13 119.1(2)
C9 C14 H14 120.4
C13 C14 H14 120.4
C13 C12 C11 119.4(2)
C13 C12 H12 120.3
C11 C12 H12 120.3
C12 C11 C10 120.2(2)
C12 C11 H11 119.9
C10 C11 H11 119.9
C8 C7 C6 121.3(2)
C8 C7 H7 119.3
C6 C7 H7 119.3
C5 C6 C7 121.0(2)
C5 C6 H6 119.5
C7 C6 H6 119.5
C12 C13 C14 121.5(2)
C12 C13 H13 119.3
C14 C13 H13 119.3
C19 C17 C15 118.3(3)
C19 C17 C18 108.9(4)
C15 C17 C18 110.8(2)
C19 C17 H17 106.0
C15 C17 H17 106.0
C18 C17 H17 106.0
C17 C18 H18A 109.5
C17 C18 H18B 109.5
H18A C18 H18B 109.5
C17 C18 H18C 109.5
H18A C18 H18C 109.5
H18B C18 H18C 109.5
C17 C19 H19A 109.5
C17 C19 H19B 109.5
H19A C19 H19B 109.5
C17 C19 H19C 109.5
H19A C19 H19C 109.5
H19B C19 H19C 109.5
H19D C19' H19E 109.5
H19D C19' H19F 109.5
H19E C19' H19F 109.5

loop_
_geom_bond_atom_site_label_1
_geom_bond_atom_site_label_2
_geom_bond_distance
O2 C16 1.361(3)
O2 C4 1.452(2)
O1 C1 1.206(2)
O3 C16 1.197(2)
N1 C1 1.399(2)
N1 C15 1.458(2)
N1 C4 1.462(2)
C9 C14 1.371(3)
C9 C10 1.377(3)
C9 C4 1.518(2)
C4 C3 1.507(3)
C3 C5 1.380(3)
C3 C2 1.382(2)
C1 C2 1.479(3)
C2 C8 1.388(3)
C16 C15 1.511(3)
C15 C17 1.508(3)
C15 H15 0.9800
C10 C11 1.378(3)
C10 H10 0.9300
C8 C7 1.380(3)
C8 H8 0.9300
C5 C6 1.380(3)
C5 H5 0.9300
C14 C13 1.398(3)
C14 H14 0.9300
C12 C13 1.352(4)
C12 C11 1.358(4)
C12 H12 0.9300
C11 H11 0.9300
C7 C6 1.383(4)
C7 H7 0.9300
C6 H6 0.9300
C13 H13 0.9300
C17 C19 1.373(6)
C17 C18 1.518(5)
C17 H17 0.9800
C18 H18A 0.9600
C18 H18B 0.9600
C18 H18C 0.9600
C19 H19A 0.9600
C19 H19B 0.9600
C19 H19C 0.9600
C19' H19D 0.9600
C19' H19E 0.9600
C19' H19F 0.9600

loop_
_geom_torsion_atom_site_label_1
_geom_torsion_atom_site_label_2
_geom_torsion_atom_site_label_3
_geom_torsion_atom_site_label_4
_geom_torsion
C16 O2 C4 N1 15.86(17)
C16 O2 C4 C3 127.63(15)
C16 O2 C4 C9 -106.04(16)
C1 N1 C4 O2 113.91(14)
C15 N1 C4 O2 -20.77(17)
C1 N1 C4 C3 -4.08(17)
C15 N1 C4 C3 -138.76(14)
C1 N1 C4 C9 -126.78(15)
C15 N1 C4 C9 98.54(17)
C14 C9 C4 O2 -20.4(3)
C10 C9 C4 O2 160.94(17)
C14 C9 C4 N1 -136.6(2)
C10 C9 C4 N1 44.7(2)
C14 C9 C4 C3 105.8(2)
C10 C9 C4 C3 -72.9(2)
O2 C4 C3 C5 69.8(2)
N1 C4 C3 C5 -178.06(19)
C9 C4 C3 C5 -54.9(3)
O2 C4 C3 C2 -113.26(16)
N1 C4 C3 C2 -1.08(18)
C9 C4 C3 C2 122.11(16)
C15 N1 C1 O1 -42.2(3)
C4 N1 C1 O1 -171.52(17)
C15 N1 C1 C2 136.69(16)
C4 N1 C1 C2 7.36(18)
C5 C3 C2 C8 0.5(3)
C4 C3 C2 C8 -176.78(17)
C5 C3 C2 C1 -177.18(18)
C4 C3 C2 C1 5.5(2)
O1 C1 C2 C3 170.83(19)
N1 C1 C2 C3 -7.99(19)
O1 C1 C2 C8 -6.6(3)
N1 C1 C2 C8 174.58(19)
C4 O2 C16 O3 175.62(16)
C4 O2 C16 C15 -5.40(19)
C1 N1 C15 C17 120.4(2)
C4 N1 C15 C17 -109.5(2)
C1 N1 C15 C16 -112.91(17)
C4 N1 C15 C16 17.23(18)
O3 C16 C15 N1 171.59(18)
O2 C16 C15 N1 -7.30(19)
O3 C16 C15 C17 -59.5(3)
O2 C16 C15 C17 121.6(2)
C14 C9 C10 C11 1.1(3)
C4 C9 C10 C11 179.83(19)
C3 C2 C8 C7 -0.2(3)
C1 C2 C8 C7 176.9(2)
C2 C3 C5 C6 0.1(3)
C4 C3 C5 C6 176.8(2)
C10 C9 C14 C13 -1.0(4)
C4 C9 C14 C13 -179.7(2)
C13 C12 C11 C10 -0.7(4)
C9 C10 C11 C12 -0.2(4)
C2 C8 C7 C6 -0.6(4)
C3 C5 C6 C7 -1.0(4)
C8 C7 C6 C5 1.3(4)
C11 C12 C13 C14 0.8(4)
C9 C14 C13 C12 0.1(4)
N1 C15 C17 C19 67.2(4)
C16 C15 C17 C19 -53.2(4)
N1 C15 C17 C18 -59.6(4)
C16 C15 C17 C18 -179.9(3)
